data_2242480
loop_
_publ_author_name
'Louis-Jean, James'
'Mariappan Balasekaran, Samundeeswari'
'Smith, Dean'
'Salamat, Ashkan'
'Pham, Chien Thang'
'Poineau, Frederic'

_publ_section_title
;
 Syntheses, Raman spectroscopy and crystal structures of alkali
 hexafluoridorhenates(IV) revisited
;
_journal_coeditor_code WM5432
_journal_issue 5
_journal_name_full 'Acta Crystallographica Section E'
_journal_page_first 646
_journal_page_last 649
_journal_paper_doi 10.1107/S2056989018005297
_journal_volume 74
_journal_year 2018
_chemical_formula_iupac 'K2 [Re F6]'
_chemical_formula_moiety 'F6 Re, 2(K)'
_chemical_formula_sum 'F6 K2 Re'
_chemical_formula_weight 378.40
_chemical_name_common K2ReF6
_chemical_name_systematic
;
Dipotassium hexafluoridorhenate(IV)
;
_space_group_crystal_system trigonal
_space_group_IT_number 164
_space_group_name_Hall '-P 3 2"'
_space_group_name_H-M_alt 'P -3 m 1'
_symmetry_space_group_name_Hall '-P 3 2"'
_symmetry_space_group_name_H-M 'P -3 m 1'
_atom_sites_solution_primary direct
_atom_sites_solution_secondary difmap
_cell_angle_alpha 90
_cell_angle_beta 90
_cell_angle_gamma 120
_cell_formula_units_Z 1
_cell_length_a 5.834(2)
_cell_length_b 5.834(2)
_cell_length_c 4.546(2)
_cell_measurement_reflns_used 2236
_cell_measurement_temperature 100.(2)
_cell_measurement_theta_max 30.4759
_cell_measurement_theta_min 4.0331
_cell_volume 134.00(9)
_computing_cell_refinement
;
SAINT (Bruker, 2015)
;
_computing_data_collection
;
APEX3 (Bruker, 2015)
;
_computing_data_reduction
;
SAINT (Bruker, 2015)
;
_computing_molecular_graphics
;
DIAMOND (Brandenburg, 2007)
;
_computing_publication_material
;
publCIF (Westrip, 2010)
;
_computing_structure_refinement
;
SHELXL2014 (Sheldrick, 2015)
;
_computing_structure_solution
;
SHELXS (Sheldrick, 2008)
;
_diffrn_ambient_temperature 100.(2)
_diffrn_detector_area_resol_mean 8.3333
_diffrn_measured_fraction_theta_full 1.000
_diffrn_measured_fraction_theta_max 1.000
_diffrn_measurement_device_type 'Bruker D8 QUEST'
_diffrn_measurement_method '\f and \w scans'
_diffrn_radiation_monochromator 'curved graphite'
_diffrn_radiation_type 'Mo K\a'
_diffrn_radiation_wavelength 0.71073
_diffrn_reflns_av_R_equivalents 0.0543
_diffrn_reflns_limit_h_max 8
_diffrn_reflns_limit_h_min -8
_diffrn_reflns_limit_k_max 8
_diffrn_reflns_limit_k_min -8
_diffrn_reflns_limit_l_max 6
_diffrn_reflns_limit_l_min -6
_diffrn_reflns_number 2148
_diffrn_reflns_theta_full 30.48
_diffrn_reflns_theta_max 30.48
_diffrn_reflns_theta_min 4.03
_exptl_absorpt_coefficient_mu 24.261
_exptl_absorpt_correction_T_max 0.44
_exptl_absorpt_correction_T_min 0.14
_exptl_absorpt_correction_type multi-scan
_exptl_absorpt_process_details
;
(<i>SADABS</i>; Bruker, 2015)
;
_exptl_crystal_colour 'translucent colourless'
_exptl_crystal_density_diffrn 4.689
_exptl_crystal_density_method 'not measured'
_exptl_crystal_description hexagonal
_exptl_crystal_F_000 167
_exptl_crystal_size_max 0.103
_exptl_crystal_size_mid 0.066
_exptl_crystal_size_min 0.041
_refine_diff_density_max 1.802
_refine_diff_density_min -1.368
_refine_ls_extinction_method none
_refine_ls_goodness_of_fit_ref 1.126
_refine_ls_hydrogen_treatment undef
_refine_ls_matrix_type full
_refine_ls_number_parameters 12
_refine_ls_number_reflns 180
_refine_ls_number_restraints 0
_refine_ls_restrained_S_all 1.126
_refine_ls_R_factor_all 0.0158
_refine_ls_R_factor_gt 0.0158
_refine_ls_shift/su_max 0.000
_refine_ls_shift/su_mean 0.000
_refine_ls_structure_factor_coef Fsqd
_refine_ls_weighting_details 'w=1/[\s^2^(Fo^2^)+(0.0194P)^2^+0.5170P] where P=(Fo^2^+2Fc^2^)/3'
_refine_ls_weighting_scheme calc
_refine_ls_wR_factor_gt 0.0408
_refine_ls_wR_factor_ref 0.0408
_reflns_number_gt 180
_reflns_number_total 180
_reflns_threshold_expression 'I > 2\s(I)'
_cod_data_source_file wm5432sup1.cif
_cod_data_source_block SMB_K2ReF6_1
_cod_original_cell_volume 134.00(11)
_cod_database_code 2242480

loop_
_space_group_symop_operation_xyz
'x, y, z'
'-y, x-y, z'
'-x+y, -x, z'
'y, x, -z'
'-x, -x+y, -z'
'x-y, -y, -z'
'-x, -y, -z'
'y, -x+y, -z'
'x-y, x, -z'
'-y, -x, z'
'x, x-y, z'
'-x+y, y, z'

loop_
_atom_site_type_symbol
_atom_site_label
_atom_site_fract_x
_atom_site_fract_y
_atom_site_fract_z
_atom_site_U_iso_or_equiv
_atom_site_adp_type
_atom_site_calc_flag
_atom_site_occupancy
Re Re1 0 0 0 0.00863(14) Uani d 1
F F1 0.3254(6) 0.1627(3) 0.2299(6) 0.0137(5) Uani d 1
K K1 0.3333 0.6667 0.2955(4) 0.0111(3) Uani d 1

loop_
_atom_site_aniso_label
_atom_site_aniso_U_11
_atom_site_aniso_U_22
_atom_site_aniso_U_33
_atom_site_aniso_U_12
_atom_site_aniso_U_13
_atom_site_aniso_U_23
Re1 0.00883(16) 0.00883(16) 0.0082(2) 0.00441(8) 0 0
F1 0.0119(13) 0.0162(10) 0.0117(12) 0.0060(6) -0.0012(10) -0.0006(5)
K1 0.0118(5) 0.0118(5) 0.0096(6) 0.0059(2) 0 0

loop_
_atom_type_symbol
_atom_type_description
_atom_type_scat_dispersion_real
_atom_type_scat_dispersion_imag
_atom_type_scat_source
F F 0.0171 0.0103 'International Tables Vol C Tables 4.2.6.8 and 6.1.1.4'
K K 0.2009 0.2494 'International Tables Vol C Tables 4.2.6.8 and 6.1.1.4'
Re Re -1.0185 7.2310 'International Tables Vol C Tables 4.2.6.8 and 6.1.1.4'

loop_
_geom_angle_atom_site_label_1
_geom_angle_atom_site_label_2
_geom_angle_atom_site_label_3
_geom_angle_site_symmetry_1
_geom_angle_site_symmetry_3
_geom_angle
F1 Re1 F1 . 7 180.0
F1 Re1 F1 . 9 86.08(12)
F1 Re1 F1 7 9 93.92(12)
F1 Re1 F1 . 3 93.92(12)
F1 Re1 F1 7 3 86.08(12)
F1 Re1 F1 9 3 180.00(19)
F1 Re1 F1 . 2 93.92(12)
F1 Re1 F1 7 2 86.08(12)
F1 Re1 F1 9 2 86.08(12)
F1 Re1 F1 3 2 93.92(12)
F1 Re1 F1 . 8 86.08(12)
F1 Re1 F1 7 8 93.92(12)
F1 Re1 F1 9 8 93.92(12)
F1 Re1 F1 3 8 86.08(12)
F1 Re1 F1 2 8 180.00(7)
F1 Re1 K1 . 7 126.206(14)
F1 Re1 K1 7 7 53.794(14)
F1 Re1 K1 9 7 125.81(9)
F1 Re1 K1 3 7 54.19(9)
F1 Re1 K1 2 7 126.205(14)
F1 Re1 K1 8 7 53.795(14)
F1 Re1 K1 . 7_665 54.19(9)
F1 Re1 K1 7 7_665 125.81(9)
F1 Re1 K1 9 7_665 53.794(14)
F1 Re1 K1 3 7_665 126.206(14)
F1 Re1 K1 2 7_665 126.205(14)
F1 Re1 K1 8 7_665 53.795(14)
K1 Re1 K1 7 7_665 107.11(3)
F1 Re1 K1 . 1_445 125.81(9)
F1 Re1 K1 7 1_445 54.19(9)
F1 Re1 K1 9 1_445 126.206(14)
F1 Re1 K1 3 1_445 53.794(14)
F1 Re1 K1 2 1_445 53.795(14)
F1 Re1 K1 8 1_445 126.205(14)
K1 Re1 K1 7 1_445 72.89(3)
K1 Re1 K1 7_665 1_445 180.0
F1 Re1 K1 . . 53.794(14)
F1 Re1 K1 7 . 126.206(14)
F1 Re1 K1 9 . 54.19(9)
F1 Re1 K1 3 . 125.81(9)
F1 Re1 K1 2 . 53.794(14)
F1 Re1 K1 8 . 126.206(14)
K1 Re1 K1 7 . 180.0
K1 Re1 K1 7_665 . 72.89(3)
K1 Re1 K1 1_445 . 107.11(3)
F1 Re1 K1 . 1_545 53.795(14)
F1 Re1 K1 7 1_545 126.205(14)
F1 Re1 K1 9 1_545 126.206(14)
F1 Re1 K1 3 1_545 53.794(14)
F1 Re1 K1 2 1_545 125.81(9)
F1 Re1 K1 8 1_545 54.19(9)
K1 Re1 K1 7 1_545 72.90(3)
K1 Re1 K1 7_665 1_545 72.90(3)
K1 Re1 K1 1_445 1_545 107.10(3)
K1 Re1 K1 . 1_545 107.10(3)
F1 Re1 K1 . 7_565 126.205(14)
F1 Re1 K1 7 7_565 53.795(14)
F1 Re1 K1 9 7_565 53.794(14)
F1 Re1 K1 3 7_565 126.206(14)
F1 Re1 K1 2 7_565 54.19(9)
F1 Re1 K1 8 7_565 125.81(9)
K1 Re1 K1 7 7_565 107.10(3)
K1 Re1 K1 7_665 7_565 107.10(3)
K1 Re1 K1 1_445 7_565 72.90(3)
K1 Re1 K1 . 7_565 72.90(3)
K1 Re1 K1 1_545 7_565 180.0
Re1 F1 K1 . 7_666 161.08(14)
Re1 F1 K1 . . 93.79(6)
K1 F1 K1 7_666 . 84.95(6)
Re1 F1 K1 . 1_545 93.79(6)
K1 F1 K1 7_666 1_545 84.95(6)
K1 F1 K1 . 1_545 168.22(13)
Re1 F1 K1 . 7_665 93.38(11)
K1 F1 K1 7_666 7_665 105.55(10)
K1 F1 K1 . 7_665 94.27(6)
K1 F1 K1 1_545 7_665 94.27(6)
F1 K1 F1 8_566 7_666 65.46(11)
F1 K1 F1 8_566 9_556 65.46(11)
F1 K1 F1 7_666 9_556 65.46(11)
F1 K1 F1 8_566 3_565 62.44(10)
F1 K1 F1 7_666 3_565 127.81(6)
F1 K1 F1 9_556 3_565 95.05(6)
F1 K1 F1 8_566 1_565 62.44(10)
F1 K1 F1 7_666 1_565 95.05(6)
F1 K1 F1 9_556 1_565 127.81(6)
F1 K1 F1 3_565 1_565 58.10(11)
F1 K1 F1 8_566 2 95.05(6)
F1 K1 F1 7_666 2 127.81(6)
F1 K1 F1 9_556 2 62.44(10)
F1 K1 F1 3_565 2 61.22(12)
F1 K1 F1 1_565 2 118.98(2)
F1 K1 F1 8_566 2_665 95.05(6)
F1 K1 F1 7_666 2_665 62.44(10)
F1 K1 F1 9_556 2_665 127.81(6)
F1 K1 F1 3_565 2_665 118.98(2)
F1 K1 F1 1_565 2_665 61.22(12)
F1 K1 F1 2 2_665 168.22(13)
F1 K1 F1 8_566 3_665 127.81(6)
F1 K1 F1 7_666 3_665 62.44(10)
F1 K1 F1 9_556 3_665 95.05(6)
F1 K1 F1 3_565 3_665 168.22(13)
F1 K1 F1 1_565 3_665 118.98(2)
F1 K1 F1 2 3_665 118.98(2)
F1 K1 F1 2_665 3_665 58.10(11)
F1 K1 F1 8_566 . 127.81(6)
F1 K1 F1 7_666 . 95.05(6)
F1 K1 F1 9_556 . 62.44(10)
F1 K1 F1 3_565 . 118.98(2)
F1 K1 F1 1_565 . 168.22(13)
F1 K1 F1 2 . 58.09(11)
F1 K1 F1 2_665 . 118.98(2)
F1 K1 F1 3_665 . 61.22(11)
F1 K1 F1 8_566 8_565 105.55(10)
F1 K1 F1 7_666 8_565 144.70(4)
F1 K1 F1 9_556 8_565 144.70(4)
F1 K1 F1 3_565 8_565 53.80(10)
F1 K1 F1 1_565 8_565 53.80(10)
F1 K1 F1 2 8_565 85.73(6)
F1 K1 F1 2_665 8_565 85.73(6)
F1 K1 F1 3_665 8_565 114.69(6)
F1 K1 F1 . 8_565 114.69(6)
F1 K1 F1 8_566 9 144.70(4)
F1 K1 F1 7_666 9 144.70(4)
F1 K1 F1 9_556 9 105.55(10)
F1 K1 F1 3_565 9 85.73(6)
F1 K1 F1 1_565 9 114.69(6)
F1 K1 F1 2 9 53.80(10)
F1 K1 F1 2_665 9 114.69(6)
F1 K1 F1 3_665 9 85.73(6)
F1 K1 F1 . 9 53.80(10)
F1 K1 F1 8_565 9 60.91(10)
F1 K1 F1 8_566 7_665 144.70(4)
F1 K1 F1 7_666 7_665 105.55(10)
F1 K1 F1 9_556 7_665 144.70(4)
F1 K1 F1 3_565 7_665 114.69(6)
F1 K1 F1 1_565 7_665 85.73(6)
F1 K1 F1 2 7_665 114.69(6)
F1 K1 F1 2_665 7_665 53.80(10)
F1 K1 F1 3_665 7_665 53.80(10)
F1 K1 F1 . 7_665 85.73(6)
F1 K1 F1 8_565 7_665 60.91(10)
F1 K1 F1 9 7_665 60.91(10)

loop_
_geom_bond_atom_site_label_1
_geom_bond_atom_site_label_2
_geom_bond_site_symmetry_2
_geom_bond_distance
Re1 F1 . 1.948(3)
Re1 F1 7 1.948(3)
Re1 F1 9 1.948(3)
Re1 F1 3 1.948(3)
Re1 F1 2 1.948(3)
Re1 F1 8 1.948(3)
Re1 K1 7 3.6263(13)
Re1 K1 7_665 3.6263(13)
Re1 K1 1_445 3.6263(13)
Re1 K1 . 3.6263(13)
Re1 K1 1_545 3.6263(13)
Re1 K1 7_565 3.6263(13)
F1 K1 7_666 2.762(3)
F1 K1 . 2.9325(11)
F1 K1 1_545 2.9325(10)
F1 K1 7_665 2.946(3)
K1 F1 8_566 2.762(3)
K1 F1 7_666 2.762(3)
K1 F1 9_556 2.762(3)
K1 F1 3_565 2.9325(11)
K1 F1 1_565 2.9325(10)
K1 F1 2 2.9325(11)
K1 F1 2_665 2.9325(11)
K1 F1 3_665 2.9325(11)
K1 F1 8_565 2.946(3)
K1 F1 9 2.946(3)
K1 F1 7_665 2.946(3)

_cod_database_fobs_code 2242480
